data_2221460
loop_
_publ_author_name
'Zhang, Bing-Yu'
'Nie, Jing-Jing'
'Xu, Duan-Jun'

_publ_section_title Poly[octa-\m-aqua-tetraaquabis(\m~4~-5-sulfonatobenzene-1,3-dicarboxylato)nickel(II)tetrasodium]
_journal_coeditor_code NG2561
_journal_issue 4
_journal_name_full 'Acta Crystallographica Section E'
_journal_page_first m429
_journal_page_last m430
_journal_paper_doi 10.1107/S1600536809009489
_journal_volume 65
_journal_year 2009
_chemical_formula_iupac '[Na4 Ni (C8 H3 O7 S)2 (H2 O)12]'
_chemical_formula_moiety 'C16 H30 Na4 Ni O26 S2'
_chemical_formula_sum 'C16 H30 Na4 Ni O26 S2'
_chemical_formula_weight 853.19
_chemical_name_systematic
;
Poly[octa-\m-aqua-tetraaquabis(\m~4~-5-sulfonatobenzene-1,3-
dicarboxylato)nickel(II)tetrasodium]
;
_space_group_IT_number 14
_symmetry_cell_setting monoclinic
_symmetry_space_group_name_Hall '-P 2yn'
_symmetry_space_group_name_H-M 'P 1 21/n 1'
_atom_sites_solution_hydrogens geom
_atom_sites_solution_primary direct
_atom_sites_solution_secondary difmap
_audit_creation_method SHELXL-97
_cell_angle_alpha 90.00
_cell_angle_beta 93.292(4)
_cell_angle_gamma 90.00
_cell_formula_units_Z 2
_cell_length_a 7.8770(9)
_cell_length_b 17.229(2)
_cell_length_c 11.7474(13)
_cell_measurement_reflns_used 2356
_cell_measurement_temperature 295(2)
_cell_measurement_theta_max 25.0
_cell_measurement_theta_min 2.5
_cell_volume 1591.6(3)
_computing_cell_refinement 'PROCESS-AUTO (Rigaku, 1998)'
_computing_data_collection 'PROCESS-AUTO (Rigaku, 1998)'
_computing_data_reduction 'CrystalStructure (Rigaku/MSC, 2002)'
_computing_molecular_graphics 'Ortep-3 for Windows (Farrugia, 1997)'
_computing_publication_material 'WinGX (Farrugia, 1999)'
_computing_structure_refinement 'SHELXL97 (Sheldrick, 2008)'
_computing_structure_solution 'SHELXS97 (Sheldrick, 2008)'
_diffrn_ambient_temperature 295(2)
_diffrn_detector_area_resol_mean 10.0
_diffrn_measured_fraction_theta_full 0.994
_diffrn_measured_fraction_theta_max 0.994
_diffrn_measurement_device_type 'Rigaku R-AXIS RAPID IP'
_diffrn_measurement_method \w
_diffrn_radiation_monochromator graphite
_diffrn_radiation_source 'fine-focus sealed tube'
_diffrn_radiation_type MoK\a
_diffrn_radiation_wavelength 0.71073
_diffrn_reflns_av_R_equivalents 0.0232
_diffrn_reflns_av_sigmaI/netI 0.0175
_diffrn_reflns_limit_h_max 9
_diffrn_reflns_limit_h_min -9
_diffrn_reflns_limit_k_max 21
_diffrn_reflns_limit_k_min -21
_diffrn_reflns_limit_l_max 14
_diffrn_reflns_limit_l_min -14
_diffrn_reflns_number 17574
_diffrn_reflns_theta_full 26.00
_diffrn_reflns_theta_max 26.00
_diffrn_reflns_theta_min 2.10
_diffrn_standards_interval_count 0
_diffrn_standards_interval_time 0
_diffrn_standards_number 0
_exptl_absorpt_coefficient_mu 0.898
_exptl_absorpt_correction_T_max 0.835
_exptl_absorpt_correction_T_min 0.770
_exptl_absorpt_correction_type multi-scan
_exptl_absorpt_process_details '(ABSCOR; Higashi, 1995)'
_exptl_crystal_colour green
_exptl_crystal_density_diffrn 1.780
_exptl_crystal_density_method 'not measured'
_exptl_crystal_description prism
_exptl_crystal_F_000 876
_exptl_crystal_size_max 0.30
_exptl_crystal_size_mid 0.22
_exptl_crystal_size_min 0.20
_refine_diff_density_max 0.420
_refine_diff_density_min -0.403
_refine_ls_extinction_method none
_refine_ls_goodness_of_fit_ref 1.082
_refine_ls_hydrogen_treatment constr
_refine_ls_matrix_type full
_refine_ls_number_parameters 223
_refine_ls_number_reflns 3107
_refine_ls_number_restraints 0
_refine_ls_restrained_S_all 1.082
_refine_ls_R_factor_all 0.0275
_refine_ls_R_factor_gt 0.0249
_refine_ls_shift/su_max 0.001
_refine_ls_shift/su_mean 0.000
_refine_ls_structure_factor_coef Fsqd
_refine_ls_weighting_details 'calc w=1/[\s^2^(Fo^2^)+(0.0384P)^2^+0.7337P] where P=(Fo^2^+2Fc^2^)/3'
_refine_ls_weighting_scheme calc
_refine_ls_wR_factor_gt 0.0695
_refine_ls_wR_factor_ref 0.0708
_reflns_number_gt 2866
_reflns_number_total 3107
_reflns_threshold_expression I>2\s(I)
_cod_data_source_file ng2561.cif
_cod_data_source_block I
_cod_original_cell_volume 1591.7(3)
_cod_original_sg_symbol_H-M 'P 21/n'
_cod_database_code 2221460
_cod_database_fobs_code 2221460

loop_
_symmetry_equiv_pos_as_xyz
'x, y, z'
'-x+1/2, y+1/2, -z+1/2'
'-x, -y, -z'
'x-1/2, -y-1/2, z-1/2'

loop_
_atom_site_type_symbol
_atom_site_label
_atom_site_fract_x
_atom_site_fract_y
_atom_site_fract_z
_atom_site_U_iso_or_equiv
_atom_site_adp_type
_atom_site_calc_flag
_atom_site_refinement_flags
_atom_site_occupancy
_atom_site_disorder_assembly
_atom_site_disorder_group
Ni Ni 0.5000 0.5000 0.5000 0.01887(10) Uani d S 1 . .
Na Na1 0.82068(9) 0.33240(4) 0.45637(6) 0.02989(18) Uani d . 1 . .
Na Na2 0.40578(9) 0.26823(4) 0.20100(6) 0.02845(17) Uani d . 1 . .
S S 0.28801(5) 0.73027(2) 0.01772(3) 0.01908(11) Uani d . 1 . .
O O1 0.42320(16) 0.52266(7) 0.33588(10) 0.0244(3) Uani d . 1 . .
O O2 0.42591(19) 0.40594(7) 0.25407(10) 0.0335(3) Uani d . 1 . .
O O3 0.1627(2) 0.37896(8) -0.12900(12) 0.0456(4) Uani d . 1 . .
O O4 0.11757(18) 0.47912(8) -0.24403(11) 0.0332(3) Uani d . 1 . .
O O5 0.45777(16) 0.74769(7) -0.01724(11) 0.0279(3) Uani d . 1 . .
O O6 0.25488(18) 0.76128(7) 0.12908(10) 0.0291(3) Uani d . 1 . .
O O7 0.15727(16) 0.75328(7) -0.06942(11) 0.0267(3) Uani d . 1 . .
O O8 0.75086(17) 0.51710(9) 0.46157(11) 0.0362(3) Uani d . 1 . .
H H8A 0.8191 0.5403 0.5074 0.054 Uiso d R 1 . .
H H8B 0.7789 0.5274 0.3941 0.054 Uiso d R 1 . .
O O9 0.53288(16) 0.38303(6) 0.46643(10) 0.0238(3) Uani d . 1 . .
H H9A 0.4645 0.3534 0.4997 0.036 Uiso d R 1 . .
H H9B 0.5021 0.3785 0.3975 0.036 Uiso d R 1 . .
O O10 0.70115(18) 0.26289(7) 0.28653(11) 0.0336(3) Uani d . 1 . .
H H10A 0.7540 0.2629 0.2277 0.050 Uiso d R 1 . .
H H10B 0.6997 0.2152 0.3041 0.050 Uiso d R 1 . .
O O11 0.68483(16) 0.21970(8) 0.55884(12) 0.0327(3) Uani d . 1 . .
H H11A 0.5764 0.2266 0.5724 0.049 Uiso d R 1 . .
H H11B 0.6788 0.1866 0.5033 0.049 Uiso d R 1 . .
O O12 0.87077(17) 0.37265(7) 0.65035(11) 0.0312(3) Uani d . 1 . .
H H12A 0.7926 0.4047 0.6585 0.047 Uiso d R 1 . .
H H12B 0.9552 0.3964 0.6897 0.047 Uiso d R 1 . .
O O13 1.03972(18) 0.40442(8) 0.36780(12) 0.0354(3) Uani d . 1 . .
H H13A 1.0040 0.4338 0.3148 0.053 Uiso d R 1 . .
H H13B 1.1122 0.3726 0.3378 0.053 Uiso d R 1 . .
C C1 0.4055(2) 0.47741(9) 0.25112(14) 0.0205(3) Uani d . 1 . .
C C2 0.3474(2) 0.51522(9) 0.13980(14) 0.0211(3) Uani d . 1 . .
C C3 0.3448(2) 0.59532(9) 0.12908(13) 0.0210(3) Uani d . 1 . .
H H3 0.3862 0.6266 0.1889 0.025 Uiso calc R 1 . .
C C4 0.2800(2) 0.62800(9) 0.02841(14) 0.0187(3) Uani d . 1 . .
C C5 0.2204(2) 0.58282(9) -0.06300(14) 0.0218(3) Uani d . 1 . .
H H5 0.1774 0.6060 -0.1301 0.026 Uiso calc R 1 . .
C C6 0.2258(2) 0.50242(9) -0.05294(14) 0.0224(4) Uani d . 1 . .
C C7 0.2909(2) 0.46959(10) 0.04849(14) 0.0244(4) Uani d . 1 . .
H H7 0.2966 0.4159 0.0551 0.029 Uiso calc R 1 . .
C C8 0.1644(2) 0.44968(10) -0.15014(14) 0.0240(4) Uani d . 1 . .

loop_
_atom_site_aniso_label
_atom_site_aniso_U_11
_atom_site_aniso_U_22
_atom_site_aniso_U_33
_atom_site_aniso_U_12
_atom_site_aniso_U_13
_atom_site_aniso_U_23
Ni 0.02441(18) 0.01777(16) 0.01396(16) 0.00201(11) -0.00293(12) -0.00019(10)
Na1 0.0270(4) 0.0368(4) 0.0256(4) 0.0015(3) -0.0011(3) 0.0022(3)
Na2 0.0305(4) 0.0314(4) 0.0234(4) -0.0003(3) 0.0012(3) -0.0038(3)
S 0.0229(2) 0.01610(19) 0.0184(2) -0.00051(15) 0.00256(15) 0.00059(14)
O1 0.0382(7) 0.0198(6) 0.0145(6) 0.0029(5) -0.0053(5) -0.0005(5)
O2 0.0610(9) 0.0186(6) 0.0196(6) 0.0057(6) -0.0087(6) 0.0003(5)
O3 0.0870(12) 0.0189(7) 0.0285(7) -0.0022(7) -0.0168(7) -0.0035(5)
O4 0.0503(8) 0.0298(7) 0.0181(6) 0.0013(6) -0.0090(6) -0.0012(5)
O5 0.0249(7) 0.0297(7) 0.0294(7) -0.0062(5) 0.0045(5) -0.0013(5)
O6 0.0448(8) 0.0212(6) 0.0221(7) -0.0007(5) 0.0094(6) -0.0036(5)
O7 0.0272(7) 0.0243(6) 0.0284(7) 0.0031(5) -0.0006(5) 0.0058(5)
O8 0.0294(7) 0.0570(9) 0.0223(7) -0.0067(6) 0.0020(5) -0.0017(6)
O9 0.0336(7) 0.0187(6) 0.0185(6) 0.0011(5) -0.0041(5) -0.0004(5)
O10 0.0472(8) 0.0290(7) 0.0246(7) 0.0009(6) 0.0034(6) 0.0035(5)
O11 0.0276(7) 0.0317(7) 0.0381(8) 0.0043(5) -0.0047(6) -0.0062(6)
O12 0.0337(7) 0.0291(7) 0.0304(7) 0.0028(5) -0.0013(6) -0.0073(5)
O13 0.0381(8) 0.0312(7) 0.0370(8) 0.0066(6) 0.0037(6) 0.0064(6)
C1 0.0265(9) 0.0194(8) 0.0153(8) 0.0006(6) -0.0020(6) 0.0009(6)
C2 0.0269(9) 0.0205(8) 0.0155(8) 0.0012(7) -0.0012(6) 0.0005(6)
C3 0.0268(9) 0.0203(8) 0.0157(8) -0.0007(6) 0.0002(6) -0.0017(6)
C4 0.0213(8) 0.0166(7) 0.0185(8) -0.0010(6) 0.0024(6) 0.0004(6)
C5 0.0276(9) 0.0218(8) 0.0156(8) 0.0006(7) -0.0023(6) 0.0023(6)
C6 0.0290(9) 0.0219(8) 0.0161(8) -0.0005(7) -0.0021(7) -0.0012(6)
C7 0.0360(10) 0.0170(8) 0.0198(8) -0.0003(7) -0.0024(7) -0.0005(6)
C8 0.0312(9) 0.0221(8) 0.0182(8) -0.0002(7) -0.0027(7) -0.0026(6)

loop_
_atom_type_symbol
_atom_type_description
_atom_type_scat_dispersion_real
_atom_type_scat_dispersion_imag
_atom_type_scat_source
C C 0.0033 0.0016 'International Tables Vol C Tables 4.2.6.8 and 6.1.1.4'
H H 0.0000 0.0000 'International Tables Vol C Tables 4.2.6.8 and 6.1.1.4'
O O 0.0106 0.0060 'International Tables Vol C Tables 4.2.6.8 and 6.1.1.4'
S S 0.1246 0.1234 'International Tables Vol C Tables 4.2.6.8 and 6.1.1.4'
Ni Ni 0.3393 1.1124 'International Tables Vol C Tables 4.2.6.8 and 6.1.1.4'
Na Na 0.0362 0.0249 'International Tables Vol C Tables 4.2.6.8 and 6.1.1.4'

loop_
_geom_angle_atom_site_label_1
_geom_angle_atom_site_label_2
_geom_angle_atom_site_label_3
_geom_angle_site_symmetry_1
_geom_angle_site_symmetry_3
_geom_angle
_geom_angle_publ_flag
O1 Ni O1 3_666 . 180.0 ?
O1 Ni O9 3_666 . 87.70(5) ?
O1 Ni O9 . . 92.30(5) ?
O1 Ni O9 3_666 3_666 92.30(5) ?
O1 Ni O9 . 3_666 87.70(5) ?
O9 Ni O9 . 3_666 180.0000(10) ?
O1 Ni O8 3_666 3_666 90.09(5) ?
O1 Ni O8 . 3_666 89.91(5) ?
O9 Ni O8 . 3_666 91.97(5) ?
O9 Ni O8 3_666 3_666 88.03(5) ?
O1 Ni O8 3_666 . 89.91(5) ?
O1 Ni O8 . . 90.09(5) ?
O9 Ni O8 . . 88.03(5) ?
O9 Ni O8 3_666 . 91.97(5) ?
O8 Ni O8 3_666 . 180.0 ?
O5 Na1 O12 2_645 . 79.14(5) ?
O5 Na1 O13 2_645 . 85.05(5) ?
O12 Na1 O13 . . 100.31(5) ?
O5 Na1 O9 2_645 . 151.89(5) ?
O12 Na1 O9 . . 87.31(5) ?
O13 Na1 O9 . . 121.84(5) ?
O5 Na1 O10 2_645 . 100.75(5) ?
O12 Na1 O10 . . 160.96(6) ?
O13 Na1 O10 . . 98.64(5) ?
O9 Na1 O10 . . 84.27(5) ?
O5 Na1 O11 2_645 . 73.06(5) ?
O12 Na1 O11 . . 79.75(5) ?
O13 Na1 O11 . . 157.76(5) ?
O9 Na1 O11 . . 80.39(5) ?
O10 Na1 O11 . . 82.02(5) ?
O5 Na1 Na2 2_645 4_666 47.04(4) ?
O12 Na1 Na2 . 4_666 47.71(4) ?
O13 Na1 Na2 . 4_666 121.18(4) ?
O9 Na1 Na2 . 4_666 106.32(4) ?
O10 Na1 Na2 . 4_666 119.01(4) ?
O11 Na1 Na2 . 4_666 43.85(3) ?
O11 Na2 O6 4_565 2_545 100.89(5) ?
O11 Na2 O2 4_565 . 97.43(5) ?
O6 Na2 O2 2_545 . 82.41(5) ?
O11 Na2 O5 4_565 3_665 74.44(5) ?
O6 Na2 O5 2_545 3_665 169.25(5) ?
O2 Na2 O5 . 3_665 107.62(5) ?
O11 Na2 O10 4_565 . 158.30(6) ?
O6 Na2 O10 2_545 . 100.73(5) ?
O2 Na2 O10 . . 83.55(5) ?
O5 Na2 O10 3_665 . 84.57(5) ?
O11 Na2 O12 4_565 4_565 81.40(5) ?
O6 Na2 O12 2_545 4_565 95.27(5) ?
O2 Na2 O12 . 4_565 177.18(6) ?
O5 Na2 O12 3_665 4_565 74.58(5) ?
O10 Na2 O12 . 4_565 98.50(5) ?
O11 Na2 Na1 4_565 4_565 48.76(4) ?
O6 Na2 Na1 2_545 4_565 125.80(4) ?
O2 Na2 Na1 . 4_565 135.72(4) ?
O5 Na2 Na1 3_665 4_565 43.98(3) ?
O10 Na2 Na1 . 4_565 117.34(4) ?
O12 Na2 Na1 4_565 4_565 44.84(3) ?
O6 S O5 . . 113.27(8) ?
O6 S O7 . . 112.03(8) ?
O5 S O7 . . 111.61(8) ?
O6 S C4 . . 107.10(7) ?
O5 S C4 . . 105.26(8) ?
O7 S C4 . . 107.03(7) ?
C1 O1 Ni . . 130.04(11) ?
C1 O2 Na2 . . 160.79(11) ?
S O5 Na1 . 2_655 136.10(8) ?
S O5 Na2 . 3_665 132.45(8) ?
Na1 O5 Na2 2_655 3_665 88.98(5) ?
S O6 Na2 . 2 152.77(8) ?
Ni O8 H8A . . 120.7 ?
Ni O8 H8B . . 122.2 ?
H8A O8 H8B . . 107.8 ?
Ni O9 Na1 . . 118.93(6) ?
Ni O9 H9A . . 114.0 ?
Na1 O9 H9A . . 114.9 ?
Ni O9 H9B . . 104.1 ?
Na1 O9 H9B . . 98.0 ?
H9A O9 H9B . . 103.4 ?
Na1 O10 Na2 . . 127.93(6) ?
Na1 O10 H10A . . 119.3 ?
Na2 O10 H10A . . 99.6 ?
Na1 O10 H10B . . 106.5 ?
Na2 O10 H10B . . 96.3 ?
H10A O10 H10B . . 102.5 ?
Na2 O11 Na1 4_666 . 87.39(5) ?
Na2 O11 H11A 4_666 . 122.8 ?
Na1 O11 H11A . . 114.7 ?
Na2 O11 H11B 4_666 . 126.9 ?
Na1 O11 H11B . . 98.8 ?
H11A O11 H11B . . 102.2 ?
Na1 O12 Na2 . 4_666 87.44(5) ?
Na1 O12 H12A . . 102.6 ?
Na2 O12 H12A 4_666 . 133.0 ?
Na1 O12 H12B . . 135.0 ?
Na2 O12 H12B 4_666 . 104.7 ?
H12A O12 H12B . . 99.8 ?
Na1 O13 H13A . . 114.4 ?
Na1 O13 H13B . . 110.5 ?
H13A O13 H13B . . 106.1 ?
O2 C1 O1 . . 125.48(15) ?
O2 C1 C2 . . 118.99(14) ?
O1 C1 C2 . . 115.47(14) ?
C7 C2 C3 . . 119.56(15) ?
C7 C2 C1 . . 119.68(15) ?
C3 C2 C1 . . 120.73(14) ?
C4 C3 C2 . . 119.12(15) ?
C4 C3 H3 . . 120.4 ?
C2 C3 H3 . . 120.4 ?
C3 C4 C5 . . 121.77(15) ?
C3 C4 S . . 117.02(12) ?
C5 C4 S . . 121.10(12) ?
C4 C5 C6 . . 119.09(15) ?
C4 C5 H5 . . 120.5 ?
C6 C5 H5 . . 120.5 ?
C7 C6 C5 . . 119.09(15) ?
C7 C6 C8 . . 119.18(14) ?
C5 C6 C8 . . 121.73(15) ?
C2 C7 C6 . . 121.34(15) ?
C2 C7 H7 . . 119.3 ?
C6 C7 H7 . . 119.3 ?
O3 C8 O4 . . 124.58(16) ?
O3 C8 C6 . . 116.32(15) ?
O4 C8 C6 . . 119.10(15) ?

loop_
_geom_bond_atom_site_label_1
_geom_bond_atom_site_label_2
_geom_bond_site_symmetry_2
_geom_bond_distance
_geom_bond_publ_flag
Ni O1 3_666 2.0252(11) ?
Ni O1 . 2.0252(11) y
Ni O8 3_666 2.0731(14) ?
Ni O8 . 2.0731(14) y
Ni O9 . 2.0727(11) y
Ni O9 3_666 2.0727(11) ?
Na1 O5 2_645 2.3545(14) ?
Na1 O12 . 2.3930(14) ?
Na1 O13 . 2.4095(16) ?
Na1 O9 . 2.4382(14) ?
Na1 O10 . 2.4669(15) ?
Na1 O11 . 2.5519(16) ?
Na1 Na2 4_666 3.3901(10) ?
Na2 O11 4_565 2.3511(15) ?
Na2 O6 2_545 2.4271(14) ?
Na2 O2 . 2.4561(14) ?
Na2 O5 3_665 2.4814(14) ?
Na2 O10 . 2.4825(16) ?
Na2 O12 4_565 2.5105(15) ?
Na2 Na1 4_565 3.3901(10) ?
S O6 . 1.4505(12) ?
S O5 . 1.4525(13) ?
S O7 . 1.4645(13) ?
S C4 . 1.7680(16) ?
O1 C1 . 1.266(2) ?
O2 C1 . 1.242(2) ?
O3 C8 . 1.244(2) ?
O4 C8 . 1.250(2) ?
O5 Na1 2_655 2.3545(14) ?
O5 Na2 3_665 2.4814(14) ?
O6 Na2 2 2.4271(14) ?
O8 H8A . 0.8407 ?
O8 H8B . 0.8534 ?
O9 H9A . 0.8532 ?
O9 H9B . 0.8358 ?
O10 H10A . 0.8273 ?
O10 H10B . 0.8481 ?
O11 Na2 4_666 2.3511(15) ?
O11 H11A . 0.8860 ?
O11 H11B . 0.8656 ?
O12 Na2 4_666 2.5105(15) ?
O12 H12A . 0.8368 ?
O12 H12B . 0.8876 ?
O13 H13A . 0.8386 ?
O13 H13B . 0.8789 ?
C1 C2 . 1.508(2) ?
C2 C7 . 1.383(2) ?
C2 C3 . 1.386(2) ?
C3 C4 . 1.381(2) ?
C3 H3 . 0.9300 ?
C4 C5 . 1.386(2) ?
C5 C6 . 1.391(2) ?
C5 H5 . 0.9300 ?
C6 C7 . 1.390(2) ?
C6 C8 . 1.517(2) ?
C7 H7 . 0.9300 ?

loop_
_geom_hbond_atom_site_label_D
_geom_hbond_atom_site_label_H
_geom_hbond_atom_site_label_A
_geom_hbond_site_symmetry_A
_geom_hbond_distance_DH
_geom_hbond_distance_HA
_geom_hbond_distance_DA
_geom_hbond_angle_DHA
_geom_hbond_publ_flag
O8 H8A O13 3_766 0.84 2.03 2.861(2) 173 y
O8 H8B O4 3_665 0.85 1.99 2.8130(19) 162 y
O9 H9A O7 2_545 0.85 2.16 2.9854(17) 163 y
O9 H9B O2 . 0.84 1.82 2.6168(17) 159 y
O10 H10A O7 3_665 0.83 2.04 2.8553(19) 167 y
O10 H10B O3 4_666 0.85 1.83 2.6615(19) 165 y
O11 H11A O7 2_545 0.89 1.90 2.7659(18) 167 y
O11 H11B O3 4_666 0.87 1.92 2.783(2) 175 y
O12 H12A O1 3_666 0.84 2.11 2.9470(18) 173 y
O12 H12B O4 1_656 0.89 2.04 2.8994(19) 163 y
O13 H13A O4 3_665 0.84 1.94 2.733(2) 157 y
O13 H13B O6 2_645 0.88 2.21 2.9486(19) 141 y
C7 H7 O11 4_565 0.93 2.50 3.371(2) 157 y
